data_2005109
loop_
_publ_author_name
'Ahmed, S. Z.'
'Glidewell, C.'
'Ferguson, G.'

_publ_section_title
;
 Racemic (\a-Ferrocenylphenacyl)triphenylphosphonium Iodide
;
_journal_issue 7
_journal_name_full 'Acta Crystallographica Section C'
_journal_page_first 1634
_journal_page_last 1636
_journal_paper_doi 10.1107/S0108270196003538
_journal_volume 52
_journal_year 1996
_chemical_formula_iupac '[Fe (C5 H5) (C31 H25 O P)]I'
_chemical_formula_moiety 'C36 H30 Fe I O P '
_chemical_formula_structural '[(C5 H5) Fe (C5 H4) C H (C O C6 H5) (P (C6 H5)3)]+, I-'
_chemical_formula_sum 'C36 H30 Fe I O P'
_chemical_formula_weight 692.32
_chemical_name_systematic
;
(\a-Ferrocenylphenacyl)triphenylphosphonium iodide
;
_space_group_IT_number 61
_symmetry_cell_setting orthorhombic
_symmetry_space_group_name_Hall '-P 2ac 2ab'
_symmetry_space_group_name_H-M 'P b c a'
_cell_angle_alpha 90.00
_cell_angle_beta 90.00
_cell_angle_gamma 90.00
_cell_formula_units_Z 8
_cell_length_a 16.949(2)
_cell_length_b 17.907(2)
_cell_length_c 19.662(3)
_cell_measurement_reflns_used 25
_cell_measurement_temperature 294.0(10)
_cell_measurement_theta_max 14.35
_cell_measurement_theta_min 9.20
_cell_volume 5967.5(13)
_computing_cell_refinement 'SET4 and CELDIM (Enraf Nonius, 1992)'
_computing_data_collection 'CAD-4-PC (Enraf Nonius, 1992)'
_computing_data_reduction 'DATRD2 in NRCVAX94 (Gabe, Le Page, Charland, Lee & White, 1989)'
_computing_molecular_graphics 'NRCVAX94, ORTEPII (Johnson, 1976), PLATON, PLUTON (Spek 1995b)'
_computing_publication_material 'NRCVAX94, SHELXL93  and WordPerfect macro PREPCIF'
_computing_structure_refinement 'NRCVAX94 and SHELXL93 (Sheldrick, 1993)'
_computing_structure_solution 'Patterson heavy-atom method and NRCVAX94'
_diffrn_ambient_temperature 294.0(10)
_diffrn_measurement_device 'Enraf-Nonius CAD-4'
_diffrn_measurement_method \q/2\q
_diffrn_radiation_monochromator graphite
_diffrn_radiation_source 'X-ray tube'
_diffrn_radiation_type 'Molybdenum K\a'
_diffrn_radiation_wavelength 0.7107
_diffrn_reflns_av_R_equivalents 0.0
_diffrn_reflns_av_sigmaI/netI 0.1989
_diffrn_reflns_limit_h_max 21
_diffrn_reflns_limit_h_min 0
_diffrn_reflns_limit_k_max 22
_diffrn_reflns_limit_k_min 0
_diffrn_reflns_limit_l_max 25
_diffrn_reflns_limit_l_min 0
_diffrn_reflns_number 6473
_diffrn_reflns_theta_max 26.9
_diffrn_reflns_theta_min 2.1
_diffrn_standards_decay_% 3.0
_diffrn_standards_interval_time 120
_diffrn_standards_number 3
_exptl_absorpt_coefficient_mu 1.621
_exptl_absorpt_correction_T_max 0.997
_exptl_absorpt_correction_T_min 0.837
_exptl_absorpt_correction_type 'empirical, 5 \y-scans at 4\% steps (North, Phillips & Mathews, 1968)'
_exptl_crystal_colour red
_exptl_crystal_density_diffrn 1.541
_exptl_crystal_density_meas ?
_exptl_crystal_description 'triangular-shaped plate'
_exptl_crystal_F_000 2784
_exptl_crystal_size_max 0.39
_exptl_crystal_size_mid 0.39
_exptl_crystal_size_min 0.29
_refine_diff_density_max 0.509
_refine_diff_density_min -0.406
_refine_ls_extinction_method none
_refine_ls_goodness_of_fit_all 0.802
_refine_ls_goodness_of_fit_obs 1.151
_refine_ls_hydrogen_treatment 'H atoms riding (SHELXL defaults, C-H 0.93 to 0.98\%A)'
_refine_ls_matrix_type full
_refine_ls_number_parameters 361
_refine_ls_number_reflns 6473
_refine_ls_number_restraints 0
_refine_ls_restrained_S_all 0.802
_refine_ls_restrained_S_obs 1.151
_refine_ls_R_factor_all 0.1953
_refine_ls_R_factor_obs 0.0552
_refine_ls_shift/esd_max 0.000
_refine_ls_shift/esd_mean 0.000
_refine_ls_structure_factor_coef Fsqd
_refine_ls_weighting_details 'w = 1/[\s^2^(Fo^2^)+(0.0371P)^2^] where P=(Fo^2^+2Fc^2^)/3'
_refine_ls_weighting_scheme calc
_refine_ls_wR_factor_all 0.1132
_refine_ls_wR_factor_obs 0.0911
_reflns_number_observed 2270
_reflns_number_total 6473
_reflns_observed_criterion >2\s(I)
_cod_data_source_file cf1086.cif
_cod_data_source_block I
_cod_depositor_comments
;
 Marking atoms 'Cp1' and 'Cp2' as dummy atoms.

 Antanas Vaitkus,
 2017-02-19

The following automatic conversions were performed:

'_exptl_crystal_density_meas' value 'not measured' was changed to '?'
- the value is perceived as not measured.

Automatic conversion script
Id: cif_fix_values 3008 2015-01-20 13:52:24Z robertas 

The following automatic conversions were performed:

'_refine_ls_weighting_scheme' value 'calc w =
1/[\s^2^(Fo^2^)+(0.0371P)^2^] where P=(Fo^2^+2Fc^2^)/3' was changed
to 'calc'. New tag '_refine_ls_weighting_details' was created. The
value of the new tag was set to 'w = 1/[\s^2^(Fo^2^)+(0.0371P)^2^]
where P=(Fo^2^+2Fc^2^)/3'.

Automatic conversion script
Id: cif_fix_values 3143 2015-03-26 13:38:13Z robertas 
;
_cod_original_cell_volume 5967.7(13)
_cod_database_code 2005109

loop_
_symmetry_equiv_pos_as_xyz
'x, y, z'
'-x+1/2, y+1/2, z'
'x, -y+1/2, z+1/2'
'-x+1/2, -y, z+1/2'
'-x, -y, -z'
'x-1/2, -y-1/2, -z'
'-x, y-1/2, -z-1/2'
'x-1/2, y, -z-1/2'

loop_
_atom_site_aniso_label
_atom_site_aniso_U_11
_atom_site_aniso_U_22
_atom_site_aniso_U_33
_atom_site_aniso_U_12
_atom_site_aniso_U_13
_atom_site_aniso_U_23
I1 0.0608(3) 0.0612(3) 0.0507(3) -0.0088(3) -0.0045(3) 0.0088(3)
Fe1 0.0426(6) 0.0529(7) 0.0374(6) 0.0012(6) 0.0072(5) 0.0004(5)
P1 0.0296(10) 0.0366(12) 0.0336(9) 0.0015(9) 0.0022(9) -0.0017(8)
O2 0.049(3) 0.059(4) 0.079(4) 0.008(3) -0.007(3) -0.007(3)
C1 0.026(4) 0.033(4) 0.033(4) 0.001(3) -0.004(3) -0.003(3)
C2 0.041(5) 0.047(5) 0.052(5) 0.005(4) 0.004(4) 0.002(4)
C11 0.039(4) 0.038(5) 0.033(4) 0.007(4) 0.000(3) -0.006(3)
C12 0.068(6) 0.031(5) 0.031(4) -0.003(4) 0.008(4) -0.005(3)
C13 0.069(6) 0.048(5) 0.050(5) -0.036(5) 0.008(4) -0.009(4)
C14 0.041(5) 0.085(7) 0.061(5) 0.002(5) -0.009(4) 0.006(5)
C15 0.048(5) 0.051(5) 0.042(5) -0.006(4) -0.001(4) 0.010(4)
C21 0.065(6) 0.082(7) 0.033(4) -0.008(6) 0.001(4) -0.014(4)
C22 0.090(8) 0.062(7) 0.049(5) 0.036(6) 0.001(5) -0.007(4)
C23 0.108(8) 0.069(7) 0.035(4) -0.003(7) 0.010(5) 0.006(5)
C24 0.061(6) 0.104(8) 0.054(6) 0.017(7) 0.017(5) -0.003(6)
C25 0.099(8) 0.057(6) 0.053(5) 0.036(6) 0.003(5) -0.005(4)
C31 0.049(5) 0.047(5) 0.039(4) -0.010(4) -0.003(4) -0.008(4)
C32 0.065(6) 0.031(4) 0.057(5) -0.009(4) -0.014(4) -0.004(4)
C33 0.087(7) 0.053(5) 0.082(7) 0.007(6) 0.002(6) -0.018(5)
C34 0.125(9) 0.048(6) 0.067(6) -0.021(6) -0.019(6) -0.017(5)
C35 0.058(5) 0.066(6) 0.086(6) -0.004(5) -0.026(5) -0.006(5)
C36 0.050(5) 0.051(5) 0.064(5) 0.001(5) -0.012(4) -0.005(4)
C41 0.040(4) 0.038(4) 0.034(4) 0.002(4) -0.009(3) -0.006(3)
C42 0.051(5) 0.048(5) 0.038(4) 0.002(5) -0.005(4) -0.004(3)
C43 0.044(5) 0.072(6) 0.049(5) -0.011(5) -0.003(4) -0.011(4)
C44 0.045(5) 0.093(7) 0.052(5) 0.010(5) -0.012(4) 0.000(5)
C45 0.058(6) 0.077(7) 0.061(6) 0.013(5) -0.009(4) 0.010(5)
C46 0.056(5) 0.045(5) 0.065(6) -0.001(4) -0.009(4) 0.000(4)
C51 0.025(4) 0.052(5) 0.027(4) -0.005(4) 0.002(3) 0.003(3)
C52 0.046(5) 0.055(6) 0.053(5) 0.005(5) 0.007(4) 0.002(4)
C53 0.070(7) 0.053(5) 0.072(6) -0.021(5) -0.010(5) 0.024(5)
C54 0.054(6) 0.063(6) 0.085(6) -0.031(5) -0.002(5) 0.014(5)
C55 0.043(5) 0.073(6) 0.065(5) 0.005(5) 0.008(4) 0.001(5)
C56 0.051(5) 0.039(4) 0.047(4) -0.009(4) -0.001(4) 0.004(3)
C61 0.030(4) 0.029(4) 0.040(4) -0.004(3) -0.010(3) -0.004(3)
C62 0.043(5) 0.044(5) 0.051(4) -0.010(4) 0.009(4) -0.018(4)
C63 0.044(5) 0.045(5) 0.075(6) 0.016(4) 0.009(4) -0.009(5)
C64 0.050(5) 0.046(5) 0.090(7) 0.003(4) 0.013(5) -0.030(5)
C65 0.056(6) 0.071(7) 0.062(6) -0.013(5) 0.009(5) -0.029(5)
C66 0.066(5) 0.055(5) 0.038(4) 0.006(5) -0.005(4) -0.007(4)

loop_
_atom_site_label
_atom_site_occupancy
_atom_site_fract_x
_atom_site_fract_y
_atom_site_fract_z
_atom_site_U_iso_or_equiv
_atom_site_thermal_displace_type
_atom_site_calc_flag
_atom_site_refinement_flags
_atom_site_type_symbol
I1 1 .60568(3) .17123(3) .01255(2) .0576(2) Uani d . I
Fe1 1 .90153(6) .12833(6) .02802(4) .0443(3) Uani d . Fe
P1 1 .75766(10) .06276(10) .22992(8) .0333(4) Uani d . P
O2 1 .8637(3) -.0511(3) .1456(3) .0621(15) Uani d . O
C1 1 .7875(3) .0611(3) .1397(3) .031(2) Uani d . C
C2 1 .8066(4) -.0205(4) .1205(3) .047(2) Uani d . C
C11 1 .8558(4) .1113(4) .1226(3) .037(2) Uani d . C
C12 1 .8505(4) .1880(3) .1042(3) .043(2) Uani d . C
C13 1 .9289(5) .2153(4) .0922(3) .056(2) Uani d . C
C14 1 .9791(5) .1553(5) .1020(4) .062(2) Uani d . C
C15 1 .9372(4) .0914(4) .1216(3) .047(2) Uani d . C
Cp1 . .9103(5) .1523(4) .1085(3) . . dum . .
C21 1 .8349(5) .0759(5) -.0436(3) .060(2) Uani d . C
C22 1 .8430(6) .1505(5) -.0595(4) .067(3) Uani d . C
C23 1 .9235(6) .1663(5) -.0676(3) .071(3) Uani d . C
C24 1 .9631(5) .0995(6) -.0565(4) .073(3) Uani d . C
C25 1 .9099(6) .0436(5) -.0414(4) .070(3) Uani d . C
Cp2 . .8949(6) .1072(5) -.0537(4) . . dum . .
C31 1 .7534(5) -.0620(4) .0728(3) .045(2) Uani d . C
C32 1 .7827(5) -0.1256(4) .0435(3) .051(2) Uani d . C
C33 1 .7343(6) -0.1655(5) .0005(4) .074(3) Uani d . C
C34 1 .6585(7) -0.1444(5) -.0105(4) .080(3) Uani d . C
C35 1 .6287(5) -.0818(5) .0204(4) .070(2) Uani d . C
C36 1 .6767(4) -.0393(4) .0604(4) .055(2) Uani d . C
C41 1 .8410(4) .0554(4) .2852(3) .038(2) Uani d . C
C42 1 .8961(4) .1120(4) .2853(3) .046(2) Uani d . C
C43 1 .9606(4) .1093(5) .3285(4) .055(2) Uani d . C
C44 1 .9696(5) .0488(5) .3699(4) .063(2) Uani d . C
C45 1 .9165(5) -.0075(5) .3718(4) .065(2) Uani d . C
C46 1 .8498(4) -.0046(4) .3299(4) .055(2) Uani d . C
C51 1 .6887(4) -.0115(4) .2447(3) .035(2) Uani d . C
C52 1 .7106(4) -.0865(4) .2373(3) .051(2) Uani d . C
C53 1 .6559(5) -0.1433(4) .2460(4) .065(2) Uani d . C
C54 1 .5798(5) -0.1253(5) .2593(4) .068(3) Uani d . C
C55 1 .5571(4) -.0526(5) .2663(4) .061(2) Uani d . C
C56 1 .6103(5) .0035(4) .2601(3) .046(2) Uani d . C
C61 1 .7112(3) .1503(3) .2479(3) .033(2) Uani d . C
C62 1 .6722(4) .1907(4) .1981(3) .046(2) Uani d . C
C63 1 .6320(4) .2561(4) .2149(4) .055(2) Uani d . C
C64 1 .6305(4) .2797(4) .2812(5) .062(2) Uani d . C
C65 1 .6680(5) .2397(5) .3313(4) .063(2) Uani d . C
C66 1 .7087(4) .1753(4) .3154(3) .053(2) Uani d . C
H1 1 .7421 .0771 .1124 .037 Uiso calc R H
H12 1 .8042 .2156 .1006 .052 Uiso calc R H
H13 1 .9431 .2637 .0803 .067 Uiso calc R H
H14 1 1.0336 .1572 .0964 .075 Uiso calc R H
H15 1 .9584 .0448 .1320 .056 Uiso calc R H
H21 1 .7875 .0512 -0.0356 .072 Uiso calc R H
H22 1 .8019 .1847 -0.0640 .080 Uiso calc R H
H23 1 .9459 .2123 -0.0782 .085 Uiso calc R H
H24 1 1.0175 .0934 -0.0589 .088 Uiso calc R H
H25 1 .9217 -0.0060 -0.0317 .084 Uiso calc R H
H32 1 .8340 -0.1414 .0524 .061 Uiso calc R H
H33 1 .7539 -0.2077 -0.0214 .089 Uiso calc R H
H34 1 .6265 -0.1725 -0.0392 .096 Uiso calc R H
H35 1 .5762 -0.0684 .0141 .084 Uiso calc R H
H36 1 .6579 .0048 .0793 .066 Uiso calc R H
H42 1 .8899 .1523 .2560 .055 Uiso calc R H
H43 1 .9971 .1480 .3293 .066 Uiso calc R H
H44 1 1.0139 .0462 .3978 .076 Uiso calc R H
H45 1 .9242 -0.0479 .4007 .079 Uiso calc R H
H46 1 .8119 -0.0421 .3318 .066 Uiso calc R H
H52 1 .7625 -0.0984 .2264 .062 Uiso calc R H
H53 1 .6712 -0.1930 .2427 .078 Uiso calc R H
H54 1 .5424 -0.1631 .2637 .081 Uiso calc R H
H55 1 .5046 -0.0414 .2754 .073 Uiso calc R H
H56 1 .5941 .0526 .2662 .055 Uiso calc R H
H62 1 .6729 .1742 .1533 .055 Uiso calc R H
H63 1 .6064 .2835 .1814 .066 Uiso calc R H
H64 1 .6038 .3233 .2924 .074 Uiso calc R H
H65 1 .6660 .2562 .3761 .076 Uiso calc R H
H66 1 .7344 .1485 .3493 .064 Uiso calc R H

loop_
_atom_type_symbol
_atom_type_description
_atom_type_scat_dispersion_real
_atom_type_scat_dispersion_imag
_atom_type_scat_source
C C 0.0033 0.0016 'International Tables Vol C Tables 4.2.6.8 and 6.1.1.4'
H H 0.0000 0.0000 'International Tables Vol C Tables 4.2.6.8 and 6.1.1.4'
Fe Fe 0.3463 0.8444 'International Tables Vol C Tables 4.2.6.8 and 6.1.1.4'
I I -0.4742 1.8119 'International Tables Vol C Tables 4.2.6.8 and 6.1.1.4'
O O 0.0106 0.0060 'International Tables Vol C Tables 4.2.6.8 and 6.1.1.4'
P P 0.1023 0.0942 'International Tables Vol C Tables 4.2.6.8 and 6.1.1.4'

loop_
_geom_angle_atom_site_label_1
_geom_angle_atom_site_label_2
_geom_angle_atom_site_label_3
_geom_angle
_geom_angle_publ_flag
Cp1 Fe1 Cp2 177.7(3) y
C41 P1 C51 111.2(3) y
C41 P1 C61 107.0(3) y
C61 P1 C51 109.3(3) y
C1 P1 C61 108.9(3) y
C1 P1 C51 108.8(3) y
C1 P1 C41 111.5(3) y
P1 C1 C2 107.9(4) y
P1 C1 C11 114.6(4) y
C2 C1 C11 110.4(5) y
O2 C2 C1 119.6(6) y
O2 C2 C31 120.7(7) y
C1 C2 C31 119.7(6) y
C1 C11 C12 125.7(6) ?
C1 C11 C15 126.8(6) ?
C12 C11 C15 107.5(6) ?
C11 C12 C13 108.1(7) ?
C12 C13 C14 106.4(7) ?
C13 C14 C15 111.1(7) ?
C11 C15 C14 106.8(7) ?
C22 C21 C25 108.5(8) ?
C21 C22 C23 108.5(8) ?
C22 C23 C24 106.2(8) ?
C23 C24 C25 110.1(8) ?
C21 C25 C24 106.7(8) ?
C2 C31 C32 117.2(7) ?
C2 C31 C36 122.0(7) ?
C32 C31 C36 120.7(7) ?
C31 C32 C33 118.2(8) ?
C32 C33 C34 121.1(8) ?
C33 C34 C35 120.4(8) ?
C34 C35 C36 119.5(8) ?
C31 C36 C35 119.9(7) ?
P1 C41 C42 118.8(5) ?
P1 C41 C46 121.6(6) ?
C42 C41 C46 119.5(6) ?
C41 C42 C43 120.6(7) ?
C42 C43 C44 118.9(7) ?
C43 C44 C45 122.2(8) ?
C44 C45 C46 119.6(8) ?
C41 C46 C45 119.1(7) ?
P1 C51 C52 121.4(5) ?
P1 C51 C56 121.0(6) ?
C52 C51 C56 117.5(7) ?
C51 C52 C53 120.8(7) ?
C52 C53 C54 119.1(8) ?
C53 C54 C55 120.9(7) ?
C54 C55 C56 120.8(7) ?
C51 C56 C55 120.8(7) ?
P1 C61 C62 121.8(5) ?
P1 C61 C66 118.7(5) ?
C62 C61 C66 119.3(6) ?
C61 C62 C63 120.3(6) ?
C62 C63 C64 119.5(8) ?
C63 C64 C65 120.9(8) ?
C64 C65 C66 120.2(7) ?
C61 C66 C65 119.8(7) ?

loop_
_geom_bond_atom_site_label_1
_geom_bond_atom_site_label_2
_geom_bond_distance
_geom_bond_publ_flag
Fe1 Cp1 1.646(7) y
Fe1 Cp2 1.655(7) y
Fe1 C11 2.037(6) ?
Fe1 C12 2.033(6) ?
Fe1 C13 2.058(7) ?
Fe1 C14 2.020(7) ?
Fe1 C15 2.047(7) ?
Fe1 C21 2.034(7) ?
Fe1 C22 2.026(8) ?
Fe1 C23 2.033(7) ?
Fe1 C24 2.029(7) ?
Fe1 C25 2.046(7) ?
P1 C1 1.845(6) y
P1 C41 1.788(6) y
P1 C51 1.794(7) y
P1 C61 1.790(6) y
O2 C2 1.217(7) y
C1 C2 1.545(8) y
C1 C11 1.504(8) y
C2 C31 1.498(9) y
C11 C12 1.424(8) y
C11 C15 1.425(8) y
C12 C13 1.436(9) y
C13 C14 1.384(9) y
C14 C15 1.402(9) y
C21 C22 1.380(10) y
C21 C25 1.397(10) y
C22 C23 1.403(10) y
C23 C24 1.389(10) y
C24 C25 1.380(10) y
C31 C32 1.369(9) ?
C31 C36 1.384(9) ?
C32 C33 1.379(9) ?
C33 C34 1.357(10) ?
C34 C35 1.370(10) ?
C35 C36 1.363(9) ?
C41 C42 1.377(8) ?
C41 C46 1.396(8) ?
C42 C43 1.386(9) ?
C43 C44 1.363(9) ?
C44 C45 1.354(10) ?
C45 C46 1.399(9) ?
C51 C52 1.401(8) ?
C51 C56 1.390(8) ?
C52 C53 1.387(9) ?
C53 C54 1.355(10) ?
C54 C55 1.364(10) ?
C55 C56 1.355(9) ?
C61 C62 1.385(8) ?
C61 C66 1.400(8) ?
C62 C63 1.395(8) ?
C63 C64 1.370(9) ?
C64 C65 1.373(10) ?
C65 C66 1.381(9) ?

loop_
_geom_torsion_atom_site_label_1
_geom_torsion_atom_site_label_2
_geom_torsion_atom_site_label_3
_geom_torsion_atom_site_label_4
_geom_torsion
_geom_torsion_publ_flag
C11 Cp1 Cp2 C21 9.9 ?
C12 Cp1 Cp2 C22 9.2 ?
C13 Cp1 Cp2 C23 8.8 ?
C14 Cp1 Cp2 C24 10.0 ?
C15 Cp1 Cp2 C25 9.6 ?
C41 P1 C1 C11 -46.5(6) y
C51 P1 C1 C11 -169.6(5) y
C61 P1 C1 C11 71.4(5) y
C61 P1 C1 C2 -165.2(4) ?
C51 P1 C1 C2 -46.1(5) ?
C41 P1 C1 C2 76.9(5) ?
C11 C1 C2 O2 58.6(8) y
P1 C1 C2 O2 -67.4(7) y
C11 C1 C2 C31 -123.4(6) y
P1 C1 C2 C31 110.7(6) y
C2 C1 C11 C15 -29.6(9) ?
P1 C1 C11 C15 92.5(7) ?
C2 C1 C11 C12 150.4(6) ?
P1 C1 C11 C12 -87.5(7) ?
C15 C11 C12 C13 -0.3(7) ?
C1 C11 C12 C13 179.8(6) ?
C11 C12 C13 C14 1.2(8) ?
C12 C13 C14 C15 -1.7(8) ?
C13 C14 C15 C11 1.6(8) ?
C12 C11 C15 C14 -0.8(8) ?
C1 C11 C15 C14 179.2(6) ?
C25 C21 C22 C23 0.0(9) ?
C21 C22 C23 C24 0.3(9) ?
C22 C23 C24 C25 -0.4(9) ?
C23 C24 C25 C21 0.4(9) ?
C22 C21 C25 C24 -0.2(8) ?
O2 C2 C31 C32 -18.7(10) ?
C1 C2 C31 C32 163.2(6) ?
O2 C2 C31 C36 158.9(7) ?
C1 C2 C31 C36 -19.1(10) ?
C36 C31 C32 C33 1.1(11) ?
C2 C31 C32 C33 178.8(6) ?
C31 C32 C33 C34 -2.7(12) ?
C32 C33 C34 C35 1.0(14) ?
C33 C34 C35 C36 2.3(13) ?
C34 C35 C36 C31 -3.9(12) ?
C32 C31 C36 C35 2.2(11) ?
C2 C31 C36 C35 -175.4(7) ?
C61 P1 C41 C42 -54.5(6) ?
C51 P1 C41 C42 -173.8(5) ?
C1 P1 C41 C42 64.6(6) ?
C61 P1 C41 C46 123.0(6) ?
C51 P1 C41 C46 3.7(7) ?
C1 P1 C41 C46 -118.0(6) ?
C46 C41 C42 C43 1.0(10) ?
P1 C41 C42 C43 178.5(5) ?
C41 C42 C43 C44 1.5(10) ?
C42 C43 C44 C45 -2.1(12) ?
C43 C44 C45 C46 0.3(12) ?
C44 C45 C46 C41 2.2(11) ?
C42 C41 C46 C45 -2.8(10) ?
P1 C41 C46 C45 179.7(5) ?
C61 P1 C51 C56 6.5(6) ?
C41 P1 C51 C56 124.4(5) ?
C1 P1 C51 C56 -112.3(5) ?
C61 P1 C51 C52 -177.3(5) ?
C41 P1 C51 C52 -59.4(6) ?
C1 P1 C51 C52 63.9(6) ?
C56 C51 C52 C53 -0.9(10) ?
P1 C51 C52 C53 -177.2(5) ?
C51 C52 C53 C54 2.5(11) ?
C52 C53 C54 C55 -2.1(13) ?
C53 C54 C55 C56 0.0(13) ?
C54 C55 C56 C51 1.7(11) ?
C52 C51 C56 C55 -1.2(9) ?
P1 C51 C56 C55 175.1(5) ?
C51 P1 C61 C62 -91.2(5) ?
C41 P1 C61 C62 148.3(5) ?
C1 P1 C61 C62 27.5(6) ?
C51 P1 C61 C66 83.4(5) ?
C41 P1 C61 C66 -37.1(6) ?
C1 P1 C61 C66 -157.8(5) ?
C66 C61 C62 C63 0.9(9) ?
P1 C61 C62 C63 175.5(5) ?
C61 C62 C63 C64 -0.7(10) ?
C62 C63 C64 C65 -0.1(12) ?
C63 C64 C65 C66 0.7(12) ?
C64 C65 C66 C61 -0.5(11) ?
C62 C61 C66 C65 -0.3(10) ?
P1 C61 C66 C65 -175.1(5) ?
